data_1533030
loop_
_publ_author_name
'Rambert, L.'
'Bordet, P.'
'Sulpice, A.'
'Strobel, P.'

_publ_section_title
;
 Crystal growth and structure of a new manganese vanado-antimonate Mn V Sb
 O6
;
_journal_name_full 'Journal of Solid State Chemistry'
_journal_page_first 268
_journal_page_last 273
_journal_volume 177
_journal_year 2004
_chemical_formula_sum 'Mn O6 Sb V'
_chemical_name_systematic 'Mn V Sb O6'
_space_group_IT_number 60
_symmetry_space_group_name_Hall '-P 2b 2ac'
_symmetry_space_group_name_H-M 'P c n b'
_cell_angle_alpha 90
_cell_angle_beta 90
_cell_angle_gamma 90
_cell_formula_units_Z 4
_cell_length_a 4.6604
_cell_length_b 4.9603
_cell_length_c 17.1433
_cell_volume 396.301
_citation_journal_id_ASTM JSSCBI
_cod_data_source_file Rambert_JSSCBI_2004_1799.cif
_cod_data_source_block Mn1O6Sb1V1
_cod_original_cell_volume 396.3013
_cod_original_sg_symbol_Hall '-P 2n 2ab (-x,z,y)'
_cod_original_formula_sum 'Mn1 O6 Sb1 V1'
_cod_database_code 1533030

loop_
_symmetry_equiv_pos_as_xyz
x,y,z
-x+1/2,y+1/2,-z+1/2
x+1/2,-y,-z+1/2
-x,-y+1/2,z
-x,-y,-z
x-1/2,-y-1/2,z-1/2
-x-1/2,y,z-1/2
x,y-1/2,-z

loop_
_atom_site_label
_atom_site_type_symbol
_atom_site_fract_x
_atom_site_fract_y
_atom_site_fract_z
_atom_site_occupancy
_atom_site_U_iso_or_equiv
Sb1 Sb+5 0 0.25 0.78082 1 0.0
Mn1 Mn+2 0.5 0.25 0.93896 1 0.0
V1 V+5 0 0.75 0.8969 1 0.0
O1 O-2 0.2036 0.0589 0.86587 1 0.0
O2 O-2 0.2466 0.615 0.95691 1 0.0
O3 O-2 0.2547 0.0747 0.70536 1 0.0
